data_7112877
loop_
_publ_author_name
'Chesman, Anthony S. R.'
'Turner, David R.'
'Deacon, Glen B.'
'Batten, Stuart R.'

_publ_section_title
;
 Transformation of a 1D to 3D coordination polymer mediated by low
 temperature lattice solvent loss.
;
_journal_issue 27
_journal_name_full 'Chemical communications (Cambridge, England)'
_journal_page_first 4899
_journal_page_last 4901
_journal_paper_doi 10.1039/c0cc00711k
_journal_volume 46
_journal_year 2010
_chemical_formula_moiety 'C16 H12 Cu N8 O4'
_chemical_formula_sum 'C16 H12 Cu N8 O4'
_chemical_formula_weight 443.88
_chemical_name_common
;((4,4'-
bipyridine)bis(carbamoylcyanonitrosomethanido)copper(ii))
;
_chemical_name_systematic
;
[(4,4'-bipyridine)bis(carbamoylcyanonitrosomethanido)copper(II)]
;
_space_group_IT_number 96
_symmetry_cell_setting tetragonal
_symmetry_space_group_name_Hall 'P 4nw 2abw'
_symmetry_space_group_name_H-M 'P 43 21 2'
_atom_sites_solution_hydrogens geom
_atom_sites_solution_primary direct
_atom_sites_solution_secondary difmap
_audit_creation_method SHELXL-97
_cell_angle_alpha 90.00
_cell_angle_beta 90.00
_cell_angle_gamma 90.00
_cell_formula_units_Z 4
_cell_length_a 7.8075(3)
_cell_length_b 7.8075(3)
_cell_length_c 29.146(3)
_cell_measurement_reflns_used 6715
_cell_measurement_temperature 123(1)
_cell_measurement_theta_max 27.49
_cell_measurement_theta_min 2.70
_cell_volume 1776.7(2)
_computing_cell_refinement 'Bruker SMART (Bruker)'
_computing_data_collection 'Bruker SMART (Bruker)'
_computing_data_reduction 'Bruker SAINT (Bruker)'
_computing_molecular_graphics 'X-Seed (Barbour, 1999)'
_computing_publication_material 'CIFTAB (Sheldrick, 1997)'
_computing_structure_refinement 'SHELXL-97 (Sheldrick, 1997)'
_computing_structure_solution 'SHELXS-97 (Sheldrick, 1990)'
_diffrn_ambient_temperature 123(1)
_diffrn_measured_fraction_theta_full 0.998
_diffrn_measured_fraction_theta_max 0.998
_diffrn_measurement_device_type 'Bruker X8 Apex II CCD'
_diffrn_measurement_method 'phi and omega scans'
_diffrn_radiation_monochromator graphite
_diffrn_radiation_source 'fine-focus sealed tube'
_diffrn_radiation_type MoK\a
_diffrn_radiation_wavelength 0.71073
_diffrn_reflns_av_R_equivalents 0.0409
_diffrn_reflns_av_sigmaI/netI 0.0517
_diffrn_reflns_limit_h_max 10
_diffrn_reflns_limit_h_min -7
_diffrn_reflns_limit_k_max 5
_diffrn_reflns_limit_k_min -10
_diffrn_reflns_limit_l_max 30
_diffrn_reflns_limit_l_min -37
_diffrn_reflns_number 6715
_diffrn_reflns_theta_full 27.49
_diffrn_reflns_theta_max 27.49
_diffrn_reflns_theta_min 2.70
_exptl_absorpt_coefficient_mu 1.274
_exptl_absorpt_correction_T_max 0.8621
_exptl_absorpt_correction_T_min 0.8418
_exptl_absorpt_correction_type multi-scan
_exptl_absorpt_process_details SADABS
_exptl_crystal_colour green
_exptl_crystal_density_diffrn 1.659
_exptl_crystal_density_method 'not measured'
_exptl_crystal_description block
_exptl_crystal_F_000 900
_exptl_crystal_size_max 0.14
_exptl_crystal_size_mid 0.12
_exptl_crystal_size_min 0.12
_refine_diff_density_max 0.514
_refine_diff_density_min -0.343
_refine_diff_density_rms 0.071
_refine_ls_abs_structure_details 'Flack H D (1983), Acta Cryst. A39, 876-881'
_refine_ls_abs_structure_Flack 0.03(2)
_refine_ls_extinction_coef none
_refine_ls_extinction_method SHELXL
_refine_ls_goodness_of_fit_ref 1.035
_refine_ls_hydrogen_treatment mixed
_refine_ls_matrix_type full
_refine_ls_number_parameters 142
_refine_ls_number_reflns 2041
_refine_ls_number_restraints 0
_refine_ls_restrained_S_all 1.035
_refine_ls_R_factor_all 0.0441
_refine_ls_R_factor_gt 0.0373
_refine_ls_shift/su_max 0.000
_refine_ls_shift/su_mean 0.000
_refine_ls_structure_factor_coef Fsqd
_refine_ls_weighting_details 'calc w=1/[\s^2^(Fo^2^)+(0.2000P)^2^+0.0000P] where P=(Fo^2^+2Fc^2^)/3'
_refine_ls_weighting_scheme calc
_refine_ls_wR_factor_gt 0.0714
_refine_ls_wR_factor_ref 0.0742
_reflns_number_gt 1826
_reflns_number_total 2041
_reflns_threshold_expression >2sigma(I)
_cod_data_source_file c0cc00711k.txt
_cod_data_source_block AC602B.CIF
_cod_depositor_comments
;
The following automatic conversions were performed:

'_exptl_absorpt_correction_type' value 'Multi-scan' changed to
'multi-scan' according to
/usr/data/users/saulius/automatic-downloads/retrospective/RSC/lib/dictionaries/cif_core.dic
dictionary named 'cif_core.dic' version 2.4.2 from 2011-04-26.

Automatic conversion script
Id: cif_fix_values 2281 2013-09-26 08:29:07Z andrius 
;
_cod_original_cell_volume 1776.62(19)
_cod_original_sg_symbol_H-M P43212
_cod_database_code 7112877

loop_
_symmetry_equiv_pos_as_xyz
'x, y, z'
'-y+1/2, x+1/2, z+3/4'
'-x, -y, z+1/2'
'y+1/2, -x+1/2, z+1/4'
'x+1/2, -y+1/2, -z+1/4'
'-x+1/2, y+1/2, -z+3/4'
'y, x, -z'
'-y, -x, -z+1/2'

loop_
_atom_site_label
_atom_site_type_symbol
_atom_site_fract_x
_atom_site_fract_y
_atom_site_fract_z
_atom_site_U_iso_or_equiv
_atom_site_adp_type
_atom_site_occupancy
_atom_site_symmetry_multiplicity
_atom_site_calc_flag
_atom_site_refinement_flags
Cu1 Cu 0.17765(4) 0.17765(4) 0.0000 0.01256(13) Uani 1 2 d S
O2 O 0.5080(3) 0.1631(3) 0.19238(6) 0.0181(4) Uani 1 1 d .
N1 N 0.3510(3) 0.1543(3) 0.08021(8) 0.0204(6) Uani 1 1 d .
C1 C 0.4048(4) 0.0894(4) 0.11925(10) 0.0203(8) Uani 1 1 d .
H1N H 0.501(6) 0.483(6) 0.1615(15) 0.077(14) Uiso 1 1 d .
O1 O 0.2949(3) 0.0477(3) 0.04946(6) 0.0207(5) Uani 1 1 d .
N2 N 0.4156(6) -0.2306(5) 0.13776(10) 0.0548(11) Uani 1 1 d .
C2 C 0.4101(5) -0.0885(5) 0.12989(10) 0.0300(9) Uani 1 1 d .
H2N H 0.415(5) 0.394(5) 0.1138(13) 0.050(12) Uiso 1 1 d .
N3 N 0.4599(4) 0.3783(4) 0.14147(10) 0.0288(7) Uani 1 1 d .
C3 C 0.4634(4) 0.2134(4) 0.15425(10) 0.0202(7) Uani 1 1 d .
N4 N 0.3581(3) 0.3581(3) 0.0000 0.0125(7) Uani 1 2 d S
C4 C 0.3377(4) 0.5046(4) 0.02314(9) 0.0161(6) Uani 1 1 d .
H4 H 0.2349 0.5207 0.0400 0.019 Uiso 1 1 calc R
N5 N 0.9954(3) 0.9954(3) 0.0000 0.0141(6) Uani 1 2 d S
C5 C 0.4577(4) 0.6327(4) 0.02374(10) 0.0165(7) Uani 1 1 d .
H5 H 0.4366 0.7356 0.0402 0.020 Uiso 1 1 calc R
C6 C 0.6106(3) 0.6106(3) 0.0000 0.0133(8) Uani 1 2 d S
C7 C 0.7453(3) 0.7453(3) 0.0000 0.0140(8) Uani 1 2 d S
C8 C 0.7022(4) 0.9163(3) 0.00456(9) 0.0164(6) Uani 1 1 d .
H8 H 0.5859 0.9497 0.0080 0.020 Uiso 1 1 calc R
C9 C 0.8301(4) 1.0370(3) 0.00400(10) 0.0174(6) Uani 1 1 d .
H9 H 0.7999 1.1545 0.0065 0.021 Uiso 1 1 calc R

loop_
_atom_site_aniso_label
_atom_site_aniso_U_11
_atom_site_aniso_U_22
_atom_site_aniso_U_33
_atom_site_aniso_U_23
_atom_site_aniso_U_13
_atom_site_aniso_U_12
Cu1 0.01297(16) 0.01297(16) 0.0117(2) 0.00213(15) -0.00213(15) -0.0043(2)
O2 0.0209(11) 0.0189(12) 0.0143(9) 0.0017(9) -0.0050(8) 0.0062(9)
N1 0.0186(14) 0.0211(15) 0.0216(12) -0.0011(12) 0.0018(11) 0.0002(12)
C1 0.0223(19) 0.0223(19) 0.0164(14) 0.0002(14) -0.0016(14) -0.0004(14)
O1 0.0231(13) 0.0218(12) 0.0172(9) 0.0002(9) -0.0026(9) -0.0023(9)
N2 0.108(3) 0.026(2) 0.0299(18) 0.0000(15) -0.004(2) 0.0014(19)
C2 0.049(3) 0.027(2) 0.0143(15) -0.0059(16) -0.0028(16) -0.0023(18)
N3 0.045(2) 0.0191(16) 0.0226(15) 0.0051(12) -0.0098(14) 0.0027(13)
C3 0.0179(17) 0.0203(18) 0.0223(15) -0.0005(13) 0.0000(13) 0.0042(13)
N4 0.0122(10) 0.0122(10) 0.0132(14) 0.0019(11) -0.0019(11) -0.0043(12)
C4 0.0134(15) 0.0188(15) 0.0160(13) 0.0018(12) 0.0003(13) -0.0051(14)
N5 0.0144(9) 0.0144(9) 0.0135(14) 0.0004(10) -0.0004(10) -0.0022(12)
C5 0.0163(16) 0.0135(16) 0.0196(15) -0.0033(12) 0.0033(13) -0.0010(11)
C6 0.0131(12) 0.0131(12) 0.0137(17) -0.0003(14) 0.0003(14) -0.0030(15)
C7 0.0149(13) 0.0149(13) 0.0123(17) 0.0004(14) -0.0004(14) -0.0066(15)
C8 0.0129(15) 0.0163(14) 0.0200(14) -0.0018(13) 0.0024(14) -0.0004(11)
C9 0.0170(14) 0.0130(13) 0.0221(14) 0.0001(13) -0.0010(16) 0.0008(12)

loop_
_atom_type_symbol
_atom_type_description
_atom_type_scat_dispersion_real
_atom_type_scat_dispersion_imag
_atom_type_scat_source
C C 0.0033 0.0016 'International Tables Vol C Tables 4.2.6.8 and 6.1.1.4'
N N 0.0061 0.0033 'International Tables Vol C Tables 4.2.6.8 and 6.1.1.4'
O O 0.0106 0.0060 'International Tables Vol C Tables 4.2.6.8 and 6.1.1.4'
Cu Cu 0.3201 1.2651 'International Tables Vol C Tables 4.2.6.8 and 6.1.1.4'
H H 0.0000 0.0000 'International Tables Vol C Tables 4.2.6.8 and 6.1.1.4'

loop_
_geom_angle_atom_site_label_1
_geom_angle_atom_site_label_2
_geom_angle_atom_site_label_3
_geom_angle
_geom_angle_site_symmetry_1
_geom_angle_site_symmetry_3
O1 Cu1 O1 175.95(13) 7 .
O1 Cu1 N4 92.03(7) 7 .
O1 Cu1 N4 92.03(7) . .
O1 Cu1 N5 87.97(7) 7 1_445
O1 Cu1 N5 87.97(7) . 1_445
N4 Cu1 N5 180.00(3) . 1_445
O1 N1 C1 117.3(3) . .
N1 C1 C2 125.0(3) . .
N1 C1 C3 116.4(3) . .
C2 C1 C3 118.6(3) . .
N1 O1 Cu1 109.19(17) . .
N2 C2 C1 179.0(4) . .
C3 N3 H1N 126(2) . .
C3 N3 H2N 113(3) . .
H1N N3 H2N 121(4) . .
O2 C3 N3 124.3(3) . .
O2 C3 C1 120.2(3) . .
N3 C3 C1 115.5(3) . .
C4 N4 C4 117.2(3) 7 .
C4 N4 Cu1 121.39(17) 7 .
C4 N4 Cu1 121.39(17) . .
N4 C4 C5 123.3(3) . .
N4 C4 H4 118.3 . .
C5 C4 H4 118.3 . .
C9 N5 C9 118.5(3) 7 .
C9 N5 Cu1 120.74(17) 7 1_665
C9 N5 Cu1 120.74(17) . 1_665
C4 C5 C6 119.3(3) . .
C4 C5 H5 120.3 . .
C6 C5 H5 120.3 . .
C5 C6 C5 117.5(4) 7 .
C5 C6 C7 121.27(18) 7 .
C5 C6 C7 121.27(18) . .
C8 C7 C8 118.6(3) . 7
C8 C7 C6 120.72(17) . .
C8 C7 C6 120.72(17) 7 .
C9 C8 C7 119.0(3) . .
C9 C8 H8 120.5 . .
C7 C8 H8 120.5 . .
N5 C9 C8 122.4(3) . .
N5 C9 H9 118.8 . .
C8 C9 H9 118.8 . .

loop_
_geom_bond_atom_site_label_1
_geom_bond_atom_site_label_2
_geom_bond_distance
_geom_bond_site_symmetry_2
Cu1 O1 1.9862(19) 7
Cu1 O1 1.9862(19) .
Cu1 N4 1.992(3) .
Cu1 N5 2.012(3) 1_445
O2 C3 1.229(3) .
N1 O1 1.299(3) .
N1 C1 1.314(4) .
C1 C2 1.424(4) .
C1 C3 1.479(4) .
N2 C2 1.134(4) .
N3 C3 1.341(4) .
N3 H1N 1.05(5) .
N3 H2N 0.89(4) .
N4 C4 1.338(3) 7
N4 C4 1.338(3) .
C4 C5 1.370(4) .
C4 H4 0.9500 .
N5 C9 1.336(3) 7
N5 C9 1.336(3) .
N5 Cu1 2.012(3) 1_665
C5 C6 1.391(3) .
C5 H5 0.9500 .
C6 C5 1.391(3) 7
C6 C7 1.487(5) .
C7 C8 1.383(3) .
C7 C8 1.383(3) 7
C8 C9 1.374(4) .
C8 H8 0.9500 .
C9 H9 0.9500 .

loop_
_geom_hbond_atom_site_label_D
_geom_hbond_atom_site_label_H
_geom_hbond_atom_site_label_A
_geom_hbond_distance_DH
_geom_hbond_distance_HA
_geom_hbond_distance_DA
_geom_hbond_angle_DHA
_geom_hbond_site_symmetry_A
N3 H1N N2 1.05(5) 2.43(5) 3.075(5) 118(3) 1_565
N3 H1N O1 1.05(5) 2.57(5) 3.184(4) 116(3) 5
